data_4035730
loop_
_publ_author_name
'Bhilare, Shatrughn'
'Murthy Bandaru, Siva Sankar'
'Shah, Jagrut'
'Chrysochos, Nicolas'
'Schulzke, Carola'
'Sanghvi, Yogesh S.'
'Kapdi, Anant R.'

_publ_section_title
;
 Pd/PTABS: Low Temperature Etherification of Chloroheteroarenes.
;
_journal_issue 21
_journal_name_full 'The Journal of organic chemistry'
_journal_page_first 13088
_journal_page_last 13102
_journal_paper_doi 10.1021/acs.joc.8b01840
_journal_volume 83
_journal_year 2018
_chemical_formula_moiety 'C13 H8 Cl N3 O'
_chemical_formula_sum 'C13 H8 Cl N3 O'
_chemical_formula_weight 257.67
_space_group_crystal_system triclinic
_space_group_IT_number 2
_space_group_name_Hall '-P 1'
_space_group_name_H-M_alt 'P -1'
_atom_sites_solution_hydrogens geom
_audit_creation_method SHELXL-2016/6
_cell_angle_alpha 105.429(9)
_cell_angle_beta 98.805(9)
_cell_angle_gamma 111.433(9)
_cell_formula_units_Z 2
_cell_length_a 7.8520(9)
_cell_length_b 8.2413(10)
_cell_length_c 9.9554(10)
_cell_measurement_reflns_used 6290
_cell_measurement_temperature 170(2)
_cell_measurement_theta_max 58.9
_cell_measurement_theta_min 7.4
_cell_volume 555.12(13)
_computing_cell_refinement 'X-Area by STOE & Cie GmbH 2010'
_computing_data_collection 'X-Area by STOE & Cie GmbH 2010'
_computing_data_reduction 'X-Area by STOE & Cie GmbH 2010'
_computing_molecular_graphics 'XP Version 5.1 by Bruker AXS 1998'
_computing_publication_material 'CIFTAB (Sheldrick, 2016)'
_computing_structure_refinement 'SHELXL-2016 (Sheldrick, 2016)'
_computing_structure_solution 'SHELXT-2016 (Sheldrick, 2016)'
_diffrn_ambient_temperature 170(2)
_diffrn_detector_area_resol_mean 6.67
_diffrn_measured_fraction_theta_full 0.989
_diffrn_measured_fraction_theta_max 0.983
_diffrn_measurement_device_type 'STOE IPDS2T'
_diffrn_measurement_method \w
_diffrn_radiation_type MoK\a
_diffrn_radiation_wavelength 0.71073
_diffrn_reflns_av_R_equivalents 0.0838
_diffrn_reflns_av_unetI/netI 0.0886
_diffrn_reflns_Laue_measured_fraction_full 0.989
_diffrn_reflns_Laue_measured_fraction_max 0.983
_diffrn_reflns_limit_h_max 10
_diffrn_reflns_limit_h_min -10
_diffrn_reflns_limit_k_max 11
_diffrn_reflns_limit_k_min -11
_diffrn_reflns_limit_l_max 13
_diffrn_reflns_limit_l_min -12
_diffrn_reflns_number 6290
_diffrn_reflns_point_group_measured_fraction_full 0.989
_diffrn_reflns_point_group_measured_fraction_max 0.983
_diffrn_reflns_theta_full 25.242
_diffrn_reflns_theta_max 29.461
_diffrn_reflns_theta_min 3.678
_diffrn_source 'fine-focus sealed tube'
_exptl_absorpt_coefficient_mu 0.333
_exptl_absorpt_correction_T_max 0.9780
_exptl_absorpt_correction_T_min 0.8822
_exptl_absorpt_correction_type numerical
_exptl_absorpt_process_details 'face indexed'
_exptl_crystal_colour colourless
_exptl_crystal_density_diffrn 1.542
_exptl_crystal_description block
_exptl_crystal_F_000 264
_exptl_crystal_size_max 0.222
_exptl_crystal_size_mid 0.154
_exptl_crystal_size_min 0.107
_refine_diff_density_max 0.299
_refine_diff_density_min -0.421
_refine_diff_density_rms 0.074
_refine_ls_extinction_method none
_refine_ls_goodness_of_fit_ref 0.866
_refine_ls_hydrogen_treatment constr
_refine_ls_matrix_type full
_refine_ls_number_parameters 163
_refine_ls_number_reflns 3039
_refine_ls_number_restraints 0
_refine_ls_restrained_S_all 0.866
_refine_ls_R_factor_all 0.0998
_refine_ls_R_factor_gt 0.0519
_refine_ls_shift/su_max 0.000
_refine_ls_shift/su_mean 0.000
_refine_ls_structure_factor_coef Fsqd
_refine_ls_weighting_details 'w=1/[\s^2^(Fo^2^)+(0.0851P)^2^] where P=(Fo^2^+2Fc^2^)/3'
_refine_ls_weighting_scheme calc
_refine_ls_wR_factor_gt 0.1280
_refine_ls_wR_factor_ref 0.1505
_reflns_Friedel_coverage 0.000
_reflns_number_gt 1709
_reflns_number_total 3039
_reflns_threshold_expression 'I > 2\s(I)'
_cod_data_source_file jo8b01840_si_007.cif
_cod_data_source_block 7c
_cod_original_cell_volume 555.11(12)
_cod_database_code 4035730
_shelx_shelxl_version_number 2016/6
_shelx_space_group_comment
;
The symmetry employed for this shelxl refinement is uniquely defined
by the following loop, which should always be used as a source of
symmetry information in preference to the above space-group names.
They are only intended as comments.
;
_shelx_estimated_absorpt_t_min 0.930
_shelx_estimated_absorpt_t_max 0.965
_exptl_absorpt_special_details
;
programs X-Red32 and X-Shape by STOE & Cie GmbH 2010
;

loop_
_space_group_symop_operation_xyz
'x, y, z'
'-x, -y, -z'

loop_
_atom_site_label
_atom_site_type_symbol
_atom_site_fract_x
_atom_site_fract_y
_atom_site_fract_z
_atom_site_U_iso_or_equiv
_atom_site_adp_type
_atom_site_occupancy
_atom_site_site_symmetry_order
_atom_site_calc_flag
_atom_site_refinement_flags_posn
_atom_site_refinement_flags_adp
Cl1 Cl 0.61938(10) 1.04098(9) 0.72759(8) 0.0395(2) Uani 1 1 d . .
N1 N 0.4345(3) 0.8013(3) 0.8373(2) 0.0297(4) Uani 1 1 d . .
N2 N 0.7731(3) 0.9585(3) 0.9327(3) 0.0372(5) Uani 1 1 d . .
N3 N 0.2496(3) 0.3621(3) 0.6749(2) 0.0336(5) Uani 1 1 d . .
O1 O 0.2602(2) 0.5936(2) 0.93462(19) 0.0342(4) Uani 1 1 d . .
C1 C 0.6081(4) 0.9190(3) 0.8465(3) 0.0327(5) Uani 1 1 d . .
C2 C 0.7598(4) 0.8680(4) 1.0279(3) 0.0387(6) Uani 1 1 d . .
H2 H 0.873882 0.890051 1.093746 0.046 Uiso 1 1 calc R U
C3 C 0.5899(4) 0.7456(4) 1.0346(3) 0.0354(6) Uani 1 1 d . .
H3 H 0.582655 0.686169 1.104561 0.043 Uiso 1 1 calc R U
C4 C 0.4294(3) 0.7145(3) 0.9322(3) 0.0305(5) Uani 1 1 d . .
C5 C 0.1023(3) 0.5261(3) 0.8150(3) 0.0311(5) Uani 1 1 d . .
C6 C -0.0465(4) 0.5673(4) 0.8324(3) 0.0358(6) Uani 1 1 d . .
H6 H -0.039374 0.648574 0.923158 0.043 Uiso 1 1 calc R U
C7 C -0.2122(4) 0.4891(4) 0.7154(3) 0.0384(6) Uani 1 1 d . .
H7 H -0.317457 0.516692 0.727542 0.046 Uiso 1 1 calc R U
C8 C -0.2215(4) 0.3743(4) 0.5855(3) 0.0350(6) Uani 1 1 d . .
H8 H -0.332106 0.325554 0.506431 0.042 Uiso 1 1 calc R U
C9 C -0.0700(3) 0.3261(3) 0.5656(3) 0.0313(5) Uani 1 1 d . .
C10 C 0.0966(3) 0.4027(3) 0.6829(3) 0.0304(5) Uani 1 1 d . .
C11 C -0.0719(4) 0.2064(4) 0.4340(3) 0.0345(5) Uani 1 1 d . .
H11 H -0.178730 0.153923 0.351285 0.041 Uiso 1 1 calc R U
C12 C 0.0812(4) 0.1666(4) 0.4266(3) 0.0382(6) Uani 1 1 d . .
H12 H 0.081966 0.085396 0.338970 0.046 Uiso 1 1 calc R U
C13 C 0.2371(4) 0.2473(4) 0.5499(3) 0.0367(6) Uani 1 1 d . .
H13 H 0.341629 0.216602 0.542646 0.044 Uiso 1 1 calc R U

loop_
_atom_site_aniso_label
_atom_site_aniso_U_11
_atom_site_aniso_U_22
_atom_site_aniso_U_33
_atom_site_aniso_U_23
_atom_site_aniso_U_13
_atom_site_aniso_U_12
Cl1 0.0426(4) 0.0399(3) 0.0445(4) 0.0197(3) 0.0198(3) 0.0202(3)
N1 0.0310(10) 0.0328(10) 0.0288(11) 0.0104(9) 0.0092(8) 0.0173(9)
N2 0.0325(11) 0.0407(12) 0.0385(13) 0.0092(10) 0.0101(9) 0.0191(10)
N3 0.0322(11) 0.0395(12) 0.0351(12) 0.0154(10) 0.0097(9) 0.0199(9)
O1 0.0347(9) 0.0405(10) 0.0305(10) 0.0154(8) 0.0099(7) 0.0169(8)
C1 0.0356(13) 0.0329(12) 0.0330(14) 0.0079(11) 0.0128(11) 0.0196(11)
C2 0.0338(13) 0.0445(14) 0.0363(15) 0.0066(12) 0.0043(11) 0.0227(12)
C3 0.0409(14) 0.0373(13) 0.0339(14) 0.0107(11) 0.0100(11) 0.0243(12)
C4 0.0346(13) 0.0320(12) 0.0297(13) 0.0085(10) 0.0112(10) 0.0201(10)
C5 0.0317(12) 0.0349(12) 0.0325(13) 0.0163(11) 0.0111(10) 0.0163(10)
C6 0.0365(14) 0.0378(13) 0.0395(15) 0.0161(12) 0.0155(12) 0.0187(11)
C7 0.0351(13) 0.0420(14) 0.0478(17) 0.0200(13) 0.0162(12) 0.0220(12)
C8 0.0282(12) 0.0383(13) 0.0417(16) 0.0187(12) 0.0081(11) 0.0150(11)
C9 0.0310(12) 0.0346(12) 0.0332(13) 0.0169(11) 0.0099(10) 0.0152(10)
C10 0.0314(12) 0.0339(12) 0.0346(13) 0.0187(11) 0.0125(10) 0.0171(10)
C11 0.0334(13) 0.0388(13) 0.0326(14) 0.0145(11) 0.0083(11) 0.0158(11)
C12 0.0419(15) 0.0417(14) 0.0346(15) 0.0129(12) 0.0129(12) 0.0211(12)
C13 0.0374(14) 0.0434(14) 0.0380(15) 0.0157(12) 0.0144(11) 0.0238(12)

loop_
_atom_type_symbol
_atom_type_description
_atom_type_scat_dispersion_real
_atom_type_scat_dispersion_imag
_atom_type_scat_source
C C 0.0033 0.0016 'International Tables Vol C Tables 4.2.6.8 and 6.1.1.4'
H H 0.0000 0.0000 'International Tables Vol C Tables 4.2.6.8 and 6.1.1.4'
N N 0.0061 0.0033 'International Tables Vol C Tables 4.2.6.8 and 6.1.1.4'
O O 0.0106 0.0060 'International Tables Vol C Tables 4.2.6.8 and 6.1.1.4'
Cl Cl 0.1484 0.1585 'International Tables Vol C Tables 4.2.6.8 and 6.1.1.4'

loop_
_geom_angle_atom_site_label_1
_geom_angle_atom_site_label_2
_geom_angle_atom_site_label_3
_geom_angle
C1 N1 C4 114.0(2)
C1 N2 C2 113.9(2)
C13 N3 C10 116.4(2)
C4 O1 C5 118.59(19)
N2 C1 N1 129.7(2)
N2 C1 Cl1 115.01(19)
N1 C1 Cl1 115.25(19)
N2 C2 C3 123.3(2)
N2 C2 H2 118.4
C3 C2 H2 118.4
C2 C3 C4 115.5(2)
C2 C3 H3 122.2
C4 C3 H3 122.2
N1 C4 O1 119.3(2)
N1 C4 C3 123.5(2)
O1 C4 C3 117.1(2)
C6 C5 O1 119.2(2)
C6 C5 C10 122.1(2)
O1 C5 C10 118.4(2)
C5 C6 C7 119.7(3)
C5 C6 H6 120.1
C7 C6 H6 120.1
C8 C7 C6 120.1(2)
C8 C7 H7 120.0
C6 C7 H7 120.0
C7 C8 C9 121.2(2)
C7 C8 H8 119.4
C9 C8 H8 119.4
C11 C9 C8 123.9(2)
C11 C9 C10 117.0(2)
C8 C9 C10 119.2(2)
N3 C10 C5 118.9(2)
N3 C10 C9 123.4(2)
C5 C10 C9 117.7(2)
C12 C11 C9 119.3(2)
C12 C11 H11 120.3
C9 C11 H11 120.3
C11 C12 C13 119.0(3)
C11 C12 H12 120.5
C13 C12 H12 120.5
N3 C13 C12 124.8(2)
N3 C13 H13 117.6
C12 C13 H13 117.6

loop_
_geom_bond_atom_site_label_1
_geom_bond_atom_site_label_2
_geom_bond_distance
Cl1 C1 1.738(3)
N1 C1 1.325(3)
N1 C4 1.326(3)
N2 C1 1.313(3)
N2 C2 1.347(3)
N3 C13 1.312(3)
N3 C10 1.367(3)
O1 C4 1.346(3)
O1 C5 1.399(3)
C2 C3 1.371(4)
C2 H2 0.9500
C3 C4 1.387(4)
C3 H3 0.9500
C5 C6 1.354(3)
C5 C10 1.415(4)
C6 C7 1.410(4)
C6 H6 0.9500
C7 C8 1.358(4)
C7 H7 0.9500
C8 C9 1.410(3)
C8 H8 0.9500
C9 C11 1.409(4)
C9 C10 1.418(4)
C11 C12 1.364(4)
C11 H11 0.9500
C12 C13 1.400(4)
C12 H12 0.9500
C13 H13 0.9500

loop_
_geom_hbond_atom_site_label_D
_geom_hbond_atom_site_label_H
_geom_hbond_atom_site_label_A
_geom_hbond_distance_DH
_geom_hbond_distance_HA
_geom_hbond_distance_DA
_geom_hbond_angle_DHA
_geom_hbond_site_symmetry_A
C2 H2 N2 0.95 2.68 3.328(3) 126.0 2_777
C3 H3 N3 0.95 2.58 3.437(3) 149.6 2_667
C12 H12 Cl1 0.95 2.99 3.669(3) 129.9 2_666
